data_7712254
loop_
_publ_author_name
'Jobbins, William D.'
'van IJzendoorn, Bono'
'Vitorica-Yrezabal, Inigo J'
'Whitehead, George F. S.'
'Mehta, Meera'

_publ_section_title
;
 Reactivity of tetrel functionalized heptapnictogen clusters towards
 heteroallenes.
;
_journal_issue 8
_journal_name_full 'Dalton transactions (Cambridge, England : 2003)'
_journal_page_first 2384
_journal_page_last 2391
_journal_paper_doi 10.1039/d2dt04074c
_journal_volume 52
_journal_year 2023
_chemical_formula_moiety 'C33 H48 As7 N3 O9 S3 Si3'
_chemical_formula_sum 'C33 H48 As7 N3 O9 S3 Si3'
_chemical_formula_weight 1335.63
_space_group_crystal_system triclinic
_space_group_IT_number 2
_space_group_name_Hall '-P 1'
_space_group_name_H-M_alt 'P -1'
_atom_sites_solution_hydrogens geom
_atom_sites_solution_primary dual
_audit_creation_date 2021-11-26
_audit_creation_method
;
Olex2 1.5
(compiled 2021.11.18 svn.ra9532c28 for OlexSys, GUI svn.r6429)
;
_audit_update_record
;
2023-01-19 deposited with the CCDC.	2023-01-23 downloaded from the CCDC.
;
_cell_angle_alpha 94.859(2)
_cell_angle_beta 93.493(2)
_cell_angle_gamma 91.697(2)
_cell_formula_units_Z 2
_cell_length_a 13.0823(3)
_cell_length_b 13.5652(3)
_cell_length_c 14.0438(3)
_cell_measurement_reflns_used 24418
_cell_measurement_temperature 99.99(10)
_cell_measurement_theta_max 75.5150
_cell_measurement_theta_min 3.1570
_cell_volume 2477.18(10)
_computing_cell_refinement 'CrysAlisPro 1.171.41.121a (Rigaku OD, 2021)'
_computing_data_collection 'CrysAlisPro 1.171.41.121a (Rigaku OD, 2021)'
_computing_data_reduction 'CrysAlisPro 1.171.41.121a (Rigaku OD, 2021)'
_computing_molecular_graphics 'Olex2 1.5 (Dolomanov et al., 2009)'
_computing_publication_material 'Olex2 1.5 (Dolomanov et al., 2009)'
_computing_structure_refinement 'SHELXL 2018/3 (Sheldrick, 2015)'
_computing_structure_solution 'SHELXT  (Sheldrick, 2015)'
_diffrn_ambient_environment N~2~
_diffrn_ambient_temperature 99.99(10)
_diffrn_detector 'Hybrid Pixel Array Detector'
_diffrn_detector_area_resol_mean 10.0000
_diffrn_measured_fraction_theta_full 0.994
_diffrn_measured_fraction_theta_max 0.962
_diffrn_measurement_details
;
List of Runs (angles in degrees, time in seconds):

  # Type    Start    End  Width  t~exp~   \w     \q     \k     \f   Frames
#--------------------------------------------------------------------------
  1  \w    -19.00   6.00   1.00    1.00    --    5.00 -34.00 167.00   25
  2  \w    -46.00  -5.00   1.00    1.00    --  -44.02  34.00 -34.00   41
  3  \w    -69.00 -38.00   1.00    1.00    --  -44.02 -34.00 167.00   31
  4  \w   -125.00 -95.00   1.00    1.00    --  -44.02 -34.00 167.00   30
  5  \w    -99.00 -44.00   1.00    1.00    -- -107.20  34.00 -34.00   55
  6  \w   -191.00-164.00   1.00    1.00    -- -107.20 -34.00 167.00   27
  7  \w   -105.00 -67.00   1.00    1.00    -- -107.20 -34.00 167.00   38
  8  \w   -143.00-110.00   1.00    1.00    -- -107.20 -34.00 167.00   33
  9  \w    -11.00  79.00   1.00    1.00    --    5.00  34.00 -34.00   90
 10  \w    -84.00  44.00   1.00    1.00    --  -44.02  37.00  90.00  128
 11  \w    -75.00  44.00   1.00    1.00    --  -44.02  57.00 -60.00  119
 12  \w    -87.00  43.00   1.00    1.00    --  -46.18  76.00 120.00  130
 13  \w    -95.00 -70.00   1.00    1.00    --  -46.18 -34.00 167.00   25
 14  \w    -47.00 -22.00   1.00    1.00    --  -46.18  34.00 -34.00   25
 15  \w   -141.00-109.00   1.00    1.00    -- -107.20  76.00  30.00   32
 16  \w   -148.00 -19.00   1.00    1.00    -- -107.20  76.00 -60.00  129
 17  \w   -197.00 -68.00   1.00    1.00    -- -107.20 -37.00 -60.00  129
 18  \w   -144.00 -18.00   1.00    1.00    -- -107.20  37.00 150.00  126
 19  \w   -110.00 -19.00   1.00    1.00    -- -107.20  76.00 120.00   91
 20  \w   -196.00 -71.00   1.00    1.00    -- -107.20 -37.00-150.00  125
 21  \w   -135.00 -28.00   1.00    1.00    -- -107.20  76.00   0.00  107
 22  \w   -126.00-100.00   1.00    1.00    -- -107.20  76.00-180.00   26
 23  \w   -130.00-103.00   1.00    1.00    -- -107.20  76.00 -90.00   27
 24  \w    -43.00 -18.00   1.00    1.00    -- -107.20  76.00 150.00   25
 25  \w   -186.00-161.00   1.00    1.00    -- -107.20   0.00-150.00   25
 26  \w   -116.00 -90.00   1.00    1.00    -- -107.20  76.00  60.00   26
 27  \w   -155.00-130.00   1.00    1.00    -- -107.20   0.00-150.00   25
 28  \w    -74.00 -37.00   1.00    1.00    -- -107.20   0.00-150.00   37
 29  \w   -126.00 -46.00   1.00    1.00    -- -107.20  76.00-150.00   80
 30  \w   -101.00 -59.00   1.00    1.00    -- -107.20  76.00-120.00   42
 31  \w    -91.00 -54.00   1.00    1.00    -- -107.20  76.00-180.00   37
 32  \w   -107.00 -20.00   1.00    1.00    -- -107.20  76.00  30.00   87
 33  \w   -133.00 -74.00   1.00    1.00    -- -107.20  76.00 150.00   59
;
_diffrn_measurement_device 'four-circle diffractometer'
_diffrn_measurement_device_type 'XtaLAB AFC11 (RINC): Kappa single'
_diffrn_measurement_method '\w scans'
_diffrn_orient_matrix_type 'CrysAlisPro convention (1999,Acta A55,543-557)'
_diffrn_orient_matrix_UB_11 -0.0746153000
_diffrn_orient_matrix_UB_12 -0.0905128000
_diffrn_orient_matrix_UB_13 -0.0189840000
_diffrn_orient_matrix_UB_21 -0.0813088000
_diffrn_orient_matrix_UB_22 0.0655566000
_diffrn_orient_matrix_UB_23 -0.0440099000
_diffrn_orient_matrix_UB_31 0.0419216000
_diffrn_orient_matrix_UB_32 -0.0227234000
_diffrn_orient_matrix_UB_33 -0.0993605000
_diffrn_radiation_monochromator mirror
_diffrn_radiation_probe x-ray
_diffrn_radiation_type 'Cu K\a'
_diffrn_radiation_wavelength 1.54184
_diffrn_reflns_av_R_equivalents 0.0209
_diffrn_reflns_av_unetI/netI 0.0196
_diffrn_reflns_Laue_measured_fraction_full 0.994
_diffrn_reflns_Laue_measured_fraction_max 0.962
_diffrn_reflns_limit_h_max 16
_diffrn_reflns_limit_h_min -16
_diffrn_reflns_limit_k_max 16
_diffrn_reflns_limit_k_min -17
_diffrn_reflns_limit_l_max 11
_diffrn_reflns_limit_l_min -17
_diffrn_reflns_number 32941
_diffrn_reflns_point_group_measured_fraction_full 0.994
_diffrn_reflns_point_group_measured_fraction_max 0.962
_diffrn_reflns_theta_full 67.684
_diffrn_reflns_theta_max 75.832
_diffrn_reflns_theta_min 3.165
_diffrn_source 'Rotating-anode X-ray tube (dual wavelength)'
_diffrn_source_type 'Rigaku (Cu) X-ray DW Source'
_exptl_absorpt_coefficient_mu 7.678
_exptl_absorpt_correction_T_max 1.00000
_exptl_absorpt_correction_T_min 0.78607
_exptl_absorpt_correction_type multi-scan
_exptl_absorpt_process_details
;
CrysAlisPro 1.171.41.121a (Rigaku Oxford Diffraction, 2021)
Empirical absorption correction using spherical harmonics,
implemented in SCALE3 ABSPACK scaling algorithm.
;
_exptl_crystal_colour 'clear colourless'
_exptl_crystal_colour_lustre clear
_exptl_crystal_colour_primary colourless
_exptl_crystal_density_diffrn 1.791
_exptl_crystal_description plate
_exptl_crystal_F_000 1320
_exptl_crystal_size_max 0.092
_exptl_crystal_size_mid 0.053
_exptl_crystal_size_min 0.024
_refine_diff_density_max 0.749
_refine_diff_density_min -0.551
_refine_diff_density_rms 0.075
_refine_ls_extinction_method none
_refine_ls_goodness_of_fit_ref 1.053
_refine_ls_hydrogen_treatment constr
_refine_ls_matrix_type full
_refine_ls_number_parameters 535
_refine_ls_number_reflns 9935
_refine_ls_number_restraints 0
_refine_ls_restrained_S_all 1.053
_refine_ls_R_factor_all 0.0229
_refine_ls_R_factor_gt 0.0216
_refine_ls_shift/su_max 0.002
_refine_ls_shift/su_mean 0.000
_refine_ls_structure_factor_coef Fsqd
_refine_ls_weighting_details 'w=1/[\s^2^(Fo^2^)+(0.0323P)^2^+1.6776P] where P=(Fo^2^+2Fc^2^)/3'
_refine_ls_weighting_scheme calc
_refine_ls_wR_factor_gt 0.0574
_refine_ls_wR_factor_ref 0.0581
_reflns_Friedel_coverage 0.000
_reflns_number_gt 9436
_reflns_number_total 9935
_reflns_threshold_expression 'I > 2\s(I)'
_cod_data_source_file d2dt04074c2.cif
_cod_data_source_block s5984r
_cod_depositor_comments 'Adding full bibliography for 7712250--7712254.cif.'
_cod_original_cell_volume 2477.18(11)
_cod_database_code 7712254
_shelx_shelxl_version_number 2018/3
_shelx_space_group_comment
;
The symmetry employed for this shelxl refinement is uniquely defined
by the following loop, which should always be used as a source of
symmetry information in preference to the above space-group names.
They are only intended as comments.
;
_shelx_estimated_absorpt_t_max 0.837
_shelx_estimated_absorpt_t_min 0.539
_olex2_refinement_description
;
1. Fixed Uiso
 At 1.2 times of:
  All C(H) groups
 At 1.5 times of:
  All C(H,H,H) groups
2.a Aromatic/amide H refined with riding coordinates:
 C21(H21), C6(H6), C20(H20), C17(H17), C28(H28), C10(H10), C32(H32), C31(H31),
 C18(H18), C29(H29), C9(H9), C7(H7)
2.b Idealised Me refined as rotating group:
 C26(H26A,H26B,H26C), C14(H14A,H14B,H14C), C25(H25A,H25B,H25C), C13(H13A,H13B,
 H13C), C24(H24A,H24B,H24C), C11(H11A,H11B,H11C), C33(H33A,H33B,H33C), C15(H15A,
 H15B,H15C), C22(H22A,H22B,H22C), C2(H2A,H2B,H2C), C4(H4A,H4B,H4C), C3(H3A,H3B,
 H3C)
;
_olex2_submission_special_instructions 'No special instructions were received'
_oxdiff_exptl_absorpt_empirical_details
;
Empirical correction (ABSPACK) includes:
- Absorption correction using spherical harmonics
- Frame scaling
;
_oxdiff_exptl_absorpt_empirical_full_max 1.352
_oxdiff_exptl_absorpt_empirical_full_min 0.755

loop_
_space_group_symop_operation_xyz
'x, y, z'
'-x, -y, -z'

loop_
_atom_site_label
_atom_site_type_symbol
_atom_site_fract_x
_atom_site_fract_y
_atom_site_fract_z
_atom_site_U_iso_or_equiv
_atom_site_adp_type
_atom_site_occupancy
_atom_site_site_symmetry_order
_atom_site_calc_flag
_atom_site_refinement_flags_posn
_atom_site_refinement_flags_adp
_atom_site_refinement_flags_occupancy
_atom_site_disorder_assembly
_atom_site_disorder_group
As4 As 0.20810(2) 0.68326(2) 0.28561(2) 0.01614(5) Uani 1 1 d . . . . .
As7 As 0.35099(2) 0.76816(2) 0.38099(2) 0.01626(5) Uani 1 1 d . . . . .
As5 As 0.26285(2) 0.76945(2) 0.52707(2) 0.01733(5) Uani 1 1 d . . . . .
As6 As 0.45359(2) 0.62395(2) 0.39897(2) 0.01932(5) Uani 1 1 d . . . . .
As1 As 0.15880(2) 0.54791(2) 0.38079(2) 0.01978(5) Uani 1 1 d . . . . .
As3 As 0.32748(2) 0.49731(2) 0.43545(2) 0.02204(6) Uani 1 1 d . . . . .
As2 As 0.22403(2) 0.59438(2) 0.54511(2) 0.02165(6) Uani 1 1 d . . . . .
S2 S 0.30680(4) 0.75023(3) 0.76782(3) 0.01943(9) Uani 1 1 d . . . . .
S1 S 0.14765(4) 0.91033(4) 0.21419(4) 0.02222(10) Uani 1 1 d . . . . .
S3 S 0.58726(4) 0.71294(4) 0.21771(4) 0.02303(10) Uani 1 1 d . . . . .
Si2 Si 0.57326(4) 0.89043(4) 0.62945(4) 0.01867(10) Uani 1 1 d . . . . .
Si3 Si 0.34473(4) 0.46304(4) 0.11531(4) 0.01790(10) Uani 1 1 d . . . . .
Si1 Si -0.06533(4) 0.79545(4) 0.43711(4) 0.02488(12) Uani 1 1 d . . . . .
O4 O 0.46639(10) 0.82967(10) 0.57026(9) 0.0199(3) Uani 1 1 d . . . . .
O7 O 0.37945(10) 0.51457(10) 0.22962(10) 0.0199(3) Uani 1 1 d . . . . .
O5 O 0.20869(11) 0.75267(11) 0.71449(10) 0.0252(3) Uani 1 1 d . . . . .
O6 O 0.33209(12) 0.66095(11) 0.81004(11) 0.0269(3) Uani 1 1 d . . . . .
O2 O 0.25172(11) 0.87792(12) 0.22050(11) 0.0274(3) Uani 1 1 d . . . . .
O1 O 0.03476(11) 0.73892(10) 0.38223(10) 0.0222(3) Uani 1 1 d . . . . .
O8 O 0.59379(12) 0.74616(11) 0.31837(11) 0.0299(3) Uani 1 1 d . . . . .
O9 O 0.56815(12) 0.78430(11) 0.14993(12) 0.0316(3) Uani 1 1 d . . . . .
O3 O 0.13120(13) 1.01459(11) 0.22559(12) 0.0314(3) Uani 1 1 d . . . . .
N2 N 0.40194(12) 0.78094(12) 0.70419(12) 0.0196(3) Uani 1 1 d . . . . .
N1 N 0.07837(13) 0.86172(13) 0.29331(13) 0.0221(3) Uani 1 1 d . . . . .
N3 N 0.50180(13) 0.62176(13) 0.19225(12) 0.0220(3) Uani 1 1 d . . . . .
C12 C 0.38944(14) 0.79271(14) 0.61454(14) 0.0180(4) Uani 1 1 d . . . . .
C16 C 0.31503(15) 0.84947(14) 0.85643(14) 0.0191(4) Uani 1 1 d . . . . .
C21 C 0.37514(15) 0.84296(15) 0.94079(14) 0.0203(4) Uani 1 1 d . . . . .
H21 H 0.410219 0.784194 0.951556 0.024 Uiso 1 1 calc R U . . .
C6 C 0.14229(16) 0.79105(15) 0.04773(15) 0.0240(4) Uani 1 1 d . . . . .
H6 H 0.204112 0.765405 0.072886 0.029 Uiso 1 1 calc R U . . .
C1 C 0.09727(14) 0.77662(14) 0.32337(14) 0.0186(4) Uani 1 1 d . . . . .
C30 C 0.89022(15) 0.57109(15) 0.15830(14) 0.0224(4) Uani 1 1 d . . . . .
C20 C 0.38306(15) 0.92354(15) 1.00893(14) 0.0214(4) Uani 1 1 d . . . . .
H20 H 0.424003 0.919693 1.066643 0.026 Uiso 1 1 calc R U . . .
C23 C 0.44836(15) 0.58643(14) 0.25626(14) 0.0198(4) Uani 1 1 d . . . . .
C19 C 0.33186(16) 1.00998(15) 0.99390(15) 0.0223(4) Uani 1 1 d . . . . .
C27 C 0.70221(15) 0.65406(15) 0.19136(14) 0.0213(4) Uani 1 1 d . . . . .
C17 C 0.26259(16) 0.93459(15) 0.83993(15) 0.0235(4) Uani 1 1 d . . . . .
H17 H 0.221261 0.938208 0.782407 0.028 Uiso 1 1 calc R U . . .
C8 C 0.01262(16) 0.79700(15) -0.08274(16) 0.0244(4) Uani 1 1 d . . . . .
C26 C 0.23666(15) 0.37984(15) 0.14124(15) 0.0232(4) Uani 1 1 d . . . . .
H26A H 0.260424 0.334907 0.188342 0.035 Uiso 1 1 calc R U . . .
H26B H 0.210858 0.341180 0.082092 0.035 Uiso 1 1 calc R U . . .
H26C H 0.181604 0.419504 0.166962 0.035 Uiso 1 1 calc R U . . .
C28 C 0.73032(17) 0.57057(16) 0.23606(16) 0.0263(4) Uani 1 1 d . . . . .
H28 H 0.686080 0.542215 0.278311 0.032 Uiso 1 1 calc R U . . .
C10 C -0.00127(15) 0.89773(15) 0.06701(16) 0.0241(4) Uani 1 1 d . . . . .
H10 H -0.037599 0.943965 0.105466 0.029 Uiso 1 1 calc R U . . .
C32 C 0.76653(16) 0.69633(15) 0.13022(15) 0.0242(4) Uani 1 1 d . . . . .
H32 H 0.746443 0.752863 0.099132 0.029 Uiso 1 1 calc R U . . .
C14 C 0.65162(17) 0.79769(16) 0.68641(16) 0.0271(4) Uani 1 1 d . . . . .
H14A H 0.616196 0.773829 0.739978 0.041 Uiso 1 1 calc R U . . .
H14B H 0.718196 0.828147 0.710157 0.041 Uiso 1 1 calc R U . . .
H14C H 0.661997 0.741961 0.639274 0.041 Uiso 1 1 calc R U . . .
C5 C 0.09095(15) 0.86145(15) 0.10232(15) 0.0213(4) Uani 1 1 d . . . . .
C25 C 0.29980(16) 0.56108(15) 0.04009(15) 0.0234(4) Uani 1 1 d . . . . .
H25A H 0.234887 0.585686 0.062199 0.035 Uiso 1 1 calc R U . . .
H25B H 0.289615 0.533704 -0.026782 0.035 Uiso 1 1 calc R U . . .
H25C H 0.351160 0.615653 0.045106 0.035 Uiso 1 1 calc R U . . .
C31 C 0.86076(16) 0.65519(16) 0.11480(15) 0.0244(4) Uani 1 1 d . . . . .
H31 H 0.905727 0.684864 0.073999 0.029 Uiso 1 1 calc R U . . .
C13 C 0.52719(16) 0.99045(15) 0.71178(15) 0.0230(4) Uani 1 1 d . . . . .
H13A H 0.483719 1.033576 0.675481 0.035 Uiso 1 1 calc R U . . .
H13B H 0.585950 1.029270 0.743423 0.035 Uiso 1 1 calc R U . . .
H13C H 0.487457 0.961606 0.760128 0.035 Uiso 1 1 calc R U . . .
C18 C 0.27176(16) 1.01401(15) 0.90893(15) 0.0250(4) Uani 1 1 d . . . . .
H18 H 0.236311 1.072573 0.898172 0.030 Uiso 1 1 calc R U . . .
C24 C 0.45467(17) 0.39373(16) 0.07258(16) 0.0279(4) Uani 1 1 d . . . . .
H24A H 0.513631 0.439485 0.069997 0.042 Uiso 1 1 calc R U . . .
H24B H 0.436633 0.361314 0.008477 0.042 Uiso 1 1 calc R U . . .
H24C H 0.472166 0.343555 0.116568 0.042 Uiso 1 1 calc R U . . .
C29 C 0.82347(17) 0.52910(16) 0.21843(16) 0.0271(4) Uani 1 1 d . . . . .
H29 H 0.842180 0.471117 0.247779 0.032 Uiso 1 1 calc R U . . .
C9 C -0.03912(16) 0.86526(15) -0.02514(16) 0.0256(4) Uani 1 1 d . . . . .
H9 H -0.101687 0.890076 -0.049549 0.031 Uiso 1 1 calc R U . . .
C7 C 0.10264(16) 0.75832(16) -0.04400(16) 0.0247(4) Uani 1 1 d . . . . .
H7 H 0.136981 0.709134 -0.080864 0.030 Uiso 1 1 calc R U . . .
C11 C -0.02364(17) 0.76972(18) -0.18521(16) 0.0302(5) Uani 1 1 d . . . . .
H11A H -0.093948 0.791153 -0.196182 0.045 Uiso 1 1 calc R U . . .
H11B H -0.021884 0.697791 -0.199160 0.045 Uiso 1 1 calc R U . . .
H11C H 0.021209 0.802381 -0.227259 0.045 Uiso 1 1 calc R U . . .
C33 C 0.99062(16) 0.52430(17) 0.13872(17) 0.0291(5) Uani 1 1 d . . . . .
H33A H 0.978987 0.468964 0.089304 0.044 Uiso 1 1 calc R U . . .
H33B H 1.020396 0.499872 0.197615 0.044 Uiso 1 1 calc R U . . .
H33C H 1.037819 0.573611 0.116510 0.044 Uiso 1 1 calc R U . . .
C15 C 0.63901(17) 0.93819(17) 0.52868(16) 0.0281(4) Uani 1 1 d . . . . .
H15A H 0.642033 0.885168 0.477114 0.042 Uiso 1 1 calc R U . . .
H15B H 0.708727 0.961477 0.550895 0.042 Uiso 1 1 calc R U . . .
H15C H 0.601058 0.993198 0.504749 0.042 Uiso 1 1 calc R U . . .
C22 C 0.34076(18) 1.09725(16) 1.06803(17) 0.0299(5) Uani 1 1 d . . . . .
H22A H 0.296175 1.085348 1.119780 0.045 Uiso 1 1 calc R U . . .
H22B H 0.319961 1.156993 1.038403 0.045 Uiso 1 1 calc R U . . .
H22C H 0.411930 1.106197 1.094151 0.045 Uiso 1 1 calc R U . . .
C2 C -0.14398(17) 0.8633(2) 0.35191(18) 0.0348(5) Uani 1 1 d . . . . .
H2A H -0.111306 0.928320 0.346186 0.052 Uiso 1 1 calc R U . . .
H2B H -0.212435 0.872035 0.375403 0.052 Uiso 1 1 calc R U . . .
H2C H -0.149823 0.825538 0.289064 0.052 Uiso 1 1 calc R U . . .
C4 C -0.0058(2) 0.87388(18) 0.54132(17) 0.0349(5) Uani 1 1 d . . . . .
H4A H 0.031741 0.832288 0.584228 0.052 Uiso 1 1 calc R U . . .
H4B H -0.059305 0.907920 0.575808 0.052 Uiso 1 1 calc R U . . .
H4C H 0.041682 0.922927 0.519092 0.052 Uiso 1 1 calc R U . . .
C3 C -0.1362(2) 0.6869(2) 0.4749(2) 0.0485(7) Uani 1 1 d . . . . .
H3A H -0.162674 0.644685 0.418114 0.073 Uiso 1 1 calc R U . . .
H3B H -0.193477 0.709375 0.512013 0.073 Uiso 1 1 calc R U . . .
H3C H -0.090077 0.649231 0.514424 0.073 Uiso 1 1 calc R U . . .

loop_
_atom_site_aniso_label
_atom_site_aniso_U_11
_atom_site_aniso_U_22
_atom_site_aniso_U_33
_atom_site_aniso_U_23
_atom_site_aniso_U_13
_atom_site_aniso_U_12
As4 0.01916(10) 0.01548(10) 0.01353(10) 0.00089(7) 0.00000(7) -0.00052(7)
As7 0.01970(10) 0.01420(10) 0.01465(10) 0.00164(7) -0.00006(8) -0.00173(7)
As5 0.01961(10) 0.01670(10) 0.01506(10) -0.00033(7) -0.00007(8) -0.00254(8)
As6 0.02174(11) 0.01759(10) 0.01791(11) 0.00056(8) -0.00338(8) 0.00119(8)
As1 0.02606(11) 0.01535(10) 0.01723(11) 0.00111(8) -0.00116(8) -0.00508(8)
As3 0.03021(12) 0.01478(10) 0.02111(11) 0.00352(8) -0.00110(9) 0.00030(8)
As2 0.03103(12) 0.01871(11) 0.01483(10) 0.00217(8) 0.00121(8) -0.00680(9)
S2 0.0228(2) 0.0200(2) 0.0149(2) -0.00119(17) 0.00230(17) -0.00464(17)
S1 0.0204(2) 0.0193(2) 0.0277(2) 0.00929(18) -0.00088(18) -0.00192(17)
S3 0.0225(2) 0.0188(2) 0.0272(3) -0.00186(18) 0.00325(19) -0.00242(18)
Si2 0.0187(2) 0.0193(2) 0.0174(2) 0.00014(19) 0.00033(19) -0.00256(19)
Si3 0.0178(2) 0.0171(2) 0.0183(2) -0.00147(19) 0.00131(19) 0.00135(19)
Si1 0.0263(3) 0.0224(3) 0.0261(3) -0.0015(2) 0.0103(2) -0.0027(2)
O4 0.0221(7) 0.0227(7) 0.0143(6) -0.0007(5) 0.0017(5) -0.0046(5)
O7 0.0189(6) 0.0196(7) 0.0204(7) -0.0022(5) 0.0005(5) -0.0015(5)
O5 0.0226(7) 0.0322(8) 0.0190(7) -0.0051(6) 0.0004(6) -0.0064(6)
O6 0.0389(9) 0.0193(7) 0.0223(7) 0.0009(6) 0.0042(6) -0.0047(6)
O2 0.0186(7) 0.0347(8) 0.0309(8) 0.0164(7) -0.0004(6) -0.0017(6)
O1 0.0240(7) 0.0203(7) 0.0228(7) 0.0018(5) 0.0076(6) -0.0023(5)
O8 0.0289(8) 0.0277(8) 0.0309(8) -0.0098(6) 0.0055(6) -0.0079(6)
O9 0.0310(8) 0.0224(7) 0.0420(9) 0.0054(7) 0.0035(7) 0.0022(6)
O3 0.0381(9) 0.0180(7) 0.0378(9) 0.0072(6) -0.0042(7) -0.0024(6)
N2 0.0205(8) 0.0212(8) 0.0162(8) -0.0010(6) 0.0007(6) -0.0029(6)
N1 0.0203(8) 0.0204(8) 0.0260(9) 0.0036(7) 0.0028(7) 0.0013(6)
N3 0.0208(8) 0.0214(8) 0.0230(9) -0.0033(7) 0.0019(7) -0.0019(6)
C12 0.0192(9) 0.0152(8) 0.0188(9) -0.0021(7) 0.0014(7) -0.0019(7)
C16 0.0212(9) 0.0197(9) 0.0159(9) -0.0007(7) 0.0034(7) -0.0038(7)
C21 0.0210(9) 0.0210(9) 0.0190(9) 0.0009(7) 0.0031(7) 0.0007(7)
C6 0.0206(9) 0.0242(10) 0.0294(11) 0.0128(8) 0.0036(8) 0.0028(8)
C1 0.0195(9) 0.0184(9) 0.0175(9) -0.0006(7) 0.0016(7) -0.0016(7)
C30 0.0201(9) 0.0254(10) 0.0202(10) -0.0014(8) -0.0026(8) -0.0043(8)
C20 0.0230(9) 0.0242(10) 0.0163(9) -0.0006(7) -0.0010(7) -0.0003(8)
C23 0.0196(9) 0.0178(9) 0.0211(9) -0.0025(7) -0.0018(7) 0.0040(7)
C19 0.0237(10) 0.0215(10) 0.0208(10) -0.0028(8) 0.0018(8) -0.0024(8)
C27 0.0215(9) 0.0201(9) 0.0216(10) -0.0004(7) 0.0001(8) -0.0033(7)
C17 0.0254(10) 0.0252(10) 0.0195(10) 0.0034(8) -0.0026(8) -0.0012(8)
C8 0.0225(10) 0.0227(10) 0.0295(11) 0.0121(8) 0.0025(8) -0.0046(8)
C26 0.0219(10) 0.0238(10) 0.0235(10) 0.0012(8) -0.0003(8) -0.0014(8)
C28 0.0261(10) 0.0277(11) 0.0260(11) 0.0075(8) 0.0044(8) -0.0048(8)
C10 0.0207(10) 0.0209(9) 0.0317(11) 0.0079(8) 0.0011(8) 0.0012(8)
C32 0.0276(10) 0.0184(9) 0.0271(11) 0.0045(8) 0.0024(8) -0.0036(8)
C14 0.0267(10) 0.0269(11) 0.0272(11) 0.0006(8) -0.0005(8) 0.0039(8)
C5 0.0197(9) 0.0204(9) 0.0252(10) 0.0102(8) 0.0008(8) -0.0013(7)
C25 0.0241(10) 0.0246(10) 0.0217(10) 0.0010(8) 0.0022(8) 0.0019(8)
C31 0.0254(10) 0.0246(10) 0.0235(10) 0.0037(8) 0.0044(8) -0.0053(8)
C13 0.0259(10) 0.0196(9) 0.0224(10) -0.0020(8) -0.0002(8) -0.0028(8)
C18 0.0278(10) 0.0204(10) 0.0268(11) 0.0019(8) 0.0002(8) 0.0022(8)
C24 0.0256(10) 0.0272(11) 0.0305(11) -0.0028(9) 0.0032(9) 0.0057(8)
C29 0.0270(11) 0.0271(11) 0.0285(11) 0.0104(9) 0.0017(9) 0.0013(8)
C9 0.0202(10) 0.0235(10) 0.0337(11) 0.0102(9) -0.0041(8) 0.0000(8)
C7 0.0234(10) 0.0239(10) 0.0285(11) 0.0081(8) 0.0078(8) 0.0014(8)
C11 0.0288(11) 0.0328(12) 0.0294(12) 0.0079(9) 0.0007(9) -0.0052(9)
C33 0.0217(10) 0.0350(12) 0.0298(11) 0.0015(9) -0.0026(8) -0.0006(9)
C15 0.0246(10) 0.0331(11) 0.0266(11) 0.0038(9) 0.0036(8) -0.0053(9)
C22 0.0325(11) 0.0250(11) 0.0303(12) -0.0081(9) -0.0015(9) 0.0035(9)
C2 0.0213(10) 0.0463(14) 0.0361(13) -0.0021(11) 0.0035(9) 0.0034(9)
C4 0.0418(13) 0.0332(12) 0.0287(12) -0.0053(9) 0.0022(10) 0.0076(10)
C3 0.0533(17) 0.0344(14) 0.0605(18) 0.0012(12) 0.0342(14) -0.0098(12)

loop_
_atom_type_symbol
_atom_type_description
_atom_type_scat_dispersion_real
_atom_type_scat_dispersion_imag
_atom_type_scat_source
C C 0.0181 0.0091 'International Tables Vol C Tables 4.2.6.8 and 6.1.1.4'
H H 0.0000 0.0000 'International Tables Vol C Tables 4.2.6.8 and 6.1.1.4'
As As -0.9300 1.0051 'International Tables Vol C Tables 4.2.6.8 and 6.1.1.4'
N N 0.0311 0.0180 'International Tables Vol C Tables 4.2.6.8 and 6.1.1.4'
O O 0.0492 0.0322 'International Tables Vol C Tables 4.2.6.8 and 6.1.1.4'
S S 0.3331 0.5567 'International Tables Vol C Tables 4.2.6.8 and 6.1.1.4'
Si Si 0.2541 0.3302 'International Tables Vol C Tables 4.2.6.8 and 6.1.1.4'

loop_
_geom_angle_atom_site_label_1
_geom_angle_atom_site_label_2
_geom_angle_atom_site_label_3
_geom_angle
_geom_angle_site_symmetry_1
_geom_angle_site_symmetry_3
_geom_angle_publ_flag
As7 As4 As1 103.828(10) . . ?
C1 As4 As7 98.18(5) . . ?
C1 As4 As1 97.63(6) . . ?
As5 As7 As4 93.023(10) . . ?
As5 As7 As6 99.256(10) . . ?
As6 As7 As4 96.962(10) . . ?
As7 As5 As2 104.458(11) . . ?
C12 As5 As7 95.33(6) . . ?
C12 As5 As2 100.63(5) . . ?
As7 As6 As3 103.133(11) . . ?
C23 As6 As7 93.01(5) . . ?
C23 As6 As3 96.21(6) . . ?
As3 As1 As4 99.826(11) . . ?
As3 As1 As2 60.201(9) . . ?
As2 As1 As4 106.964(10) . . ?
As1 As3 As6 107.981(11) . . ?
As1 As3 As2 60.028(9) . . ?
As2 As3 As6 100.779(10) . . ?
As1 As2 As5 97.385(10) . . ?
As1 As2 As3 59.771(9) . . ?
As3 As2 As5 107.262(11) . . ?
O5 S2 N2 111.84(9) . . ?
O5 S2 C16 108.16(9) . . ?
O6 S2 O5 117.95(9) . . ?
O6 S2 N2 107.90(9) . . ?
O6 S2 C16 109.47(9) . . ?
N2 S2 C16 100.00(9) . . ?
O2 S1 N1 111.56(9) . . ?
O2 S1 C5 107.37(10) . . ?
O3 S1 O2 118.18(10) . . ?
O3 S1 N1 105.42(9) . . ?
O3 S1 C5 108.89(9) . . ?
N1 S1 C5 104.59(9) . . ?
O8 S3 N3 111.78(9) . . ?
O8 S3 C27 108.05(10) . . ?
O9 S3 O8 118.42(10) . . ?
O9 S3 N3 107.19(9) . . ?
O9 S3 C27 108.40(10) . . ?
N3 S3 C27 101.67(9) . . ?
O4 Si2 C14 108.22(9) . . ?
O4 Si2 C13 107.31(8) . . ?
O4 Si2 C15 101.55(9) . . ?
C14 Si2 C15 110.52(11) . . ?
C13 Si2 C14 115.60(10) . . ?
C13 Si2 C15 112.55(10) . . ?
O7 Si3 C26 99.75(8) . . ?
O7 Si3 C25 109.56(8) . . ?
O7 Si3 C24 107.28(9) . . ?
C25 Si3 C26 111.09(9) . . ?
C24 Si3 C26 112.22(10) . . ?
C24 Si3 C25 115.65(10) . . ?
O1 Si1 C2 111.29(9) . . ?
O1 Si1 C4 105.67(10) . . ?
O1 Si1 C3 100.94(10) . . ?
C4 Si1 C2 114.45(12) . . ?
C3 Si1 C2 111.94(14) . . ?
C3 Si1 C4 111.54(14) . . ?
C12 O4 Si2 123.61(12) . . ?
C23 O7 Si3 128.08(13) . . ?
C1 O1 Si1 127.87(13) . . ?
C12 N2 S2 122.38(14) . . ?
C1 N1 S1 121.90(15) . . ?
C23 N3 S3 122.52(15) . . ?
O4 C12 As5 111.70(13) . . ?
N2 C12 As5 129.00(15) . . ?
N2 C12 O4 119.21(17) . . ?
C21 C16 S2 119.93(15) . . ?
C17 C16 S2 118.87(15) . . ?
C17 C16 C21 121.19(18) . . ?
C16 C21 H21 120.5 . . ?
C20 C21 C16 119.03(18) . . ?
C20 C21 H21 120.5 . . ?
C5 C6 H6 120.2 . . ?
C5 C6 C7 119.57(19) . . ?
C7 C6 H6 120.2 . . ?
O1 C1 As4 112.47(13) . . ?
N1 C1 As4 128.53(15) . . ?
N1 C1 O1 118.86(18) . . ?
C31 C30 C29 118.64(19) . . ?
C31 C30 C33 120.93(19) . . ?
C29 C30 C33 120.40(19) . . ?
C21 C20 H20 119.5 . . ?
C21 C20 C19 120.94(18) . . ?
C19 C20 H20 119.5 . . ?
O7 C23 As6 111.93(14) . . ?
N3 C23 As6 129.22(15) . . ?
N3 C23 O7 118.84(18) . . ?
C20 C19 C18 118.67(18) . . ?
C20 C19 C22 120.74(19) . . ?
C18 C19 C22 120.59(19) . . ?
C28 C27 S3 120.39(16) . . ?
C32 C27 S3 118.75(16) . . ?
C32 C27 C28 120.74(19) . . ?
C16 C17 H17 120.6 . . ?
C18 C17 C16 118.71(19) . . ?
C18 C17 H17 120.6 . . ?
C9 C8 C7 118.3(2) . . ?
C9 C8 C11 121.01(19) . . ?
C7 C8 C11 120.6(2) . . ?
Si3 C26 H26A 109.5 . . ?
Si3 C26 H26B 109.5 . . ?
Si3 C26 H26C 109.5 . . ?
H26A C26 H26B 109.5 . . ?
H26A C26 H26C 109.5 . . ?
H26B C26 H26C 109.5 . . ?
C27 C28 H28 120.3 . . ?
C29 C28 C27 119.34(19) . . ?
C29 C28 H28 120.3 . . ?
C5 C10 H10 120.5 . . ?
C9 C10 H10 120.5 . . ?
C9 C10 C5 119.0(2) . . ?
C27 C32 H32 120.3 . . ?
C27 C32 C31 119.31(19) . . ?
C31 C32 H32 120.3 . . ?
Si2 C14 H14A 109.5 . . ?
Si2 C14 H14B 109.5 . . ?
Si2 C14 H14C 109.5 . . ?
H14A C14 H14B 109.5 . . ?
H14A C14 H14C 109.5 . . ?
H14B C14 H14C 109.5 . . ?
C6 C5 S1 119.10(15) . . ?
C6 C5 C10 120.7(2) . . ?
C10 C5 S1 120.11(17) . . ?
Si3 C25 H25A 109.5 . . ?
Si3 C25 H25B 109.5 . . ?
Si3 C25 H25C 109.5 . . ?
H25A C25 H25B 109.5 . . ?
H25A C25 H25C 109.5 . . ?
H25B C25 H25C 109.5 . . ?
C30 C31 H31 119.5 . . ?
C32 C31 C30 120.93(19) . . ?
C32 C31 H31 119.5 . . ?
Si2 C13 H13A 109.5 . . ?
Si2 C13 H13B 109.5 . . ?
Si2 C13 H13C 109.5 . . ?
H13A C13 H13B 109.5 . . ?
H13A C13 H13C 109.5 . . ?
H13B C13 H13C 109.5 . . ?
C19 C18 H18 119.3 . . ?
C17 C18 C19 121.46(19) . . ?
C17 C18 H18 119.3 . . ?
Si3 C24 H24A 109.5 . . ?
Si3 C24 H24B 109.5 . . ?
Si3 C24 H24C 109.5 . . ?
H24A C24 H24B 109.5 . . ?
H24A C24 H24C 109.5 . . ?
H24B C24 H24C 109.5 . . ?
C30 C29 H29 119.5 . . ?
C28 C29 C30 121.0(2) . . ?
C28 C29 H29 119.5 . . ?
C8 C9 H9 119.2 . . ?
C10 C9 C8 121.51(19) . . ?
C10 C9 H9 119.2 . . ?
C6 C7 C8 120.8(2) . . ?
C6 C7 H7 119.6 . . ?
C8 C7 H7 119.6 . . ?
C8 C11 H11A 109.5 . . ?
C8 C11 H11B 109.5 . . ?
C8 C11 H11C 109.5 . . ?
H11A C11 H11B 109.5 . . ?
H11A C11 H11C 109.5 . . ?
H11B C11 H11C 109.5 . . ?
C30 C33 H33A 109.5 . . ?
C30 C33 H33B 109.5 . . ?
C30 C33 H33C 109.5 . . ?
H33A C33 H33B 109.5 . . ?
H33A C33 H33C 109.5 . . ?
H33B C33 H33C 109.5 . . ?
Si2 C15 H15A 109.5 . . ?
Si2 C15 H15B 109.5 . . ?
Si2 C15 H15C 109.5 . . ?
H15A C15 H15B 109.5 . . ?
H15A C15 H15C 109.5 . . ?
H15B C15 H15C 109.5 . . ?
C19 C22 H22A 109.5 . . ?
C19 C22 H22B 109.5 . . ?
C19 C22 H22C 109.5 . . ?
H22A C22 H22B 109.5 . . ?
H22A C22 H22C 109.5 . . ?
H22B C22 H22C 109.5 . . ?
Si1 C2 H2A 109.5 . . ?
Si1 C2 H2B 109.5 . . ?
Si1 C2 H2C 109.5 . . ?
H2A C2 H2B 109.5 . . ?
H2A C2 H2C 109.5 . . ?
H2B C2 H2C 109.5 . . ?
Si1 C4 H4A 109.5 . . ?
Si1 C4 H4B 109.5 . . ?
Si1 C4 H4C 109.5 . . ?
H4A C4 H4B 109.5 . . ?
H4A C4 H4C 109.5 . . ?
H4B C4 H4C 109.5 . . ?
Si1 C3 H3A 109.5 . . ?
Si1 C3 H3B 109.5 . . ?
Si1 C3 H3C 109.5 . . ?
H3A C3 H3B 109.5 . . ?
H3A C3 H3C 109.5 . . ?
H3B C3 H3C 109.5 . . ?

loop_
_geom_bond_atom_site_label_1
_geom_bond_atom_site_label_2
_geom_bond_distance
_geom_bond_site_symmetry_2
_geom_bond_publ_flag
As4 As7 2.4334(3) . ?
As4 As1 2.4545(3) . ?
As4 C1 2.0189(19) . ?
As7 As5 2.4129(3) . ?
As7 As6 2.4271(3) . ?
As5 As2 2.4512(3) . ?
As5 C12 2.0016(19) . ?
As6 As3 2.4535(3) . ?
As6 C23 2.022(2) . ?
As1 As3 2.4294(3) . ?
As1 As2 2.4357(3) . ?
As3 As2 2.4399(3) . ?
S2 O5 1.4488(15) . ?
S2 O6 1.4316(15) . ?
S2 N2 1.6399(17) . ?
S2 C16 1.750(2) . ?
S1 O2 1.4429(15) . ?
S1 O3 1.4339(16) . ?
S1 N1 1.6439(18) . ?
S1 C5 1.764(2) . ?
S3 O8 1.4435(16) . ?
S3 O9 1.4309(17) . ?
S3 N3 1.6438(17) . ?
S3 C27 1.768(2) . ?
Si2 O4 1.7317(14) . ?
Si2 C14 1.849(2) . ?
Si2 C13 1.846(2) . ?
Si2 C15 1.853(2) . ?
Si3 O7 1.7246(14) . ?
Si3 C26 1.856(2) . ?
Si3 C25 1.854(2) . ?
Si3 C24 1.845(2) . ?
Si1 O1 1.7260(15) . ?
Si1 C2 1.852(3) . ?
Si1 C4 1.852(2) . ?
Si1 C3 1.849(3) . ?
O4 C12 1.323(2) . ?
O7 C23 1.322(2) . ?
O1 C1 1.320(2) . ?
N2 C12 1.284(3) . ?
N1 C1 1.288(3) . ?
N3 C23 1.287(3) . ?
C16 C21 1.392(3) . ?
C16 C17 1.389(3) . ?
C21 H21 0.9500 . ?
C21 C20 1.388(3) . ?
C6 H6 0.9500 . ?
C6 C5 1.388(3) . ?
C6 C7 1.391(3) . ?
C30 C31 1.392(3) . ?
C30 C29 1.394(3) . ?
C30 C33 1.506(3) . ?
C20 H20 0.9500 . ?
C20 C19 1.393(3) . ?
C19 C18 1.394(3) . ?
C19 C22 1.506(3) . ?
C27 C28 1.389(3) . ?
C27 C32 1.384(3) . ?
C17 H17 0.9500 . ?
C17 C18 1.384(3) . ?
C8 C9 1.395(3) . ?
C8 C7 1.402(3) . ?
C8 C11 1.500(3) . ?
C26 H26A 0.9800 . ?
C26 H26B 0.9800 . ?
C26 H26C 0.9800 . ?
C28 H28 0.9500 . ?
C28 C29 1.384(3) . ?
C10 H10 0.9500 . ?
C10 C5 1.395(3) . ?
C10 C9 1.388(3) . ?
C32 H32 0.9500 . ?
C32 C31 1.390(3) . ?
C14 H14A 0.9800 . ?
C14 H14B 0.9800 . ?
C14 H14C 0.9800 . ?
C25 H25A 0.9800 . ?
C25 H25B 0.9800 . ?
C25 H25C 0.9800 . ?
C31 H31 0.9500 . ?
C13 H13A 0.9800 . ?
C13 H13B 0.9800 . ?
C13 H13C 0.9800 . ?
C18 H18 0.9500 . ?
C24 H24A 0.9800 . ?
C24 H24B 0.9800 . ?
C24 H24C 0.9800 . ?
C29 H29 0.9500 . ?
C9 H9 0.9500 . ?
C7 H7 0.9500 . ?
C11 H11A 0.9800 . ?
C11 H11B 0.9800 . ?
C11 H11C 0.9800 . ?
C33 H33A 0.9800 . ?
C33 H33B 0.9800 . ?
C33 H33C 0.9800 . ?
C15 H15A 0.9800 . ?
C15 H15B 0.9800 . ?
C15 H15C 0.9800 . ?
C22 H22A 0.9800 . ?
C22 H22B 0.9800 . ?
C22 H22C 0.9800 . ?
C2 H2A 0.9800 . ?
C2 H2B 0.9800 . ?
C2 H2C 0.9800 . ?
C4 H4A 0.9800 . ?
C4 H4B 0.9800 . ?
C4 H4C 0.9800 . ?
C3 H3A 0.9800 . ?
C3 H3B 0.9800 . ?
C3 H3C 0.9800 . ?

loop_
_geom_torsion_atom_site_label_1
_geom_torsion_atom_site_label_2
_geom_torsion_atom_site_label_3
_geom_torsion_atom_site_label_4
_geom_torsion
_geom_torsion_site_symmetry_1
_geom_torsion_site_symmetry_2
_geom_torsion_site_symmetry_3
_geom_torsion_site_symmetry_4
_geom_torsion_publ_flag
S2 N2 C12 As5 -4.9(3) . . . . ?
S2 N2 C12 O4 171.41(13) . . . . ?
S2 C16 C21 C20 178.11(15) . . . . ?
S2 C16 C17 C18 -178.08(16) . . . . ?
S1 N1 C1 As4 -0.4(3) . . . . ?
S1 N1 C1 O1 -175.67(14) . . . . ?
S3 N3 C23 As6 -2.2(3) . . . . ?
S3 N3 C23 O7 178.45(13) . . . . ?
S3 C27 C28 C29 -176.31(17) . . . . ?
S3 C27 C32 C31 175.00(16) . . . . ?
Si2 O4 C12 As5 161.06(9) . . . . ?
Si2 O4 C12 N2 -15.8(2) . . . . ?
Si3 O7 C23 As6 176.86(9) . . . . ?
Si3 O7 C23 N3 -3.7(3) . . . . ?
Si1 O1 C1 As4 176.09(9) . . . . ?
Si1 O1 C1 N1 -7.9(3) . . . . ?
O5 S2 N2 C12 -8.30(19) . . . . ?
O5 S2 C16 C21 152.29(16) . . . . ?
O5 S2 C16 C17 -29.05(19) . . . . ?
O6 S2 N2 C12 123.02(16) . . . . ?
O6 S2 C16 C21 22.56(19) . . . . ?
O6 S2 C16 C17 -158.79(16) . . . . ?
O2 S1 N1 C1 -29.2(2) . . . . ?
O2 S1 C5 C6 10.39(18) . . . . ?
O2 S1 C5 C10 -165.76(16) . . . . ?
O8 S3 N3 C23 0.2(2) . . . . ?
O8 S3 C27 C28 60.99(19) . . . . ?
O8 S3 C27 C32 -114.93(17) . . . . ?
O9 S3 N3 C23 -131.10(17) . . . . ?
O9 S3 C27 C28 -169.53(17) . . . . ?
O9 S3 C27 C32 14.56(19) . . . . ?
O3 S1 N1 C1 -158.72(17) . . . . ?
O3 S1 C5 C6 139.45(16) . . . . ?
O3 S1 C5 C10 -36.70(19) . . . . ?
N2 S2 C16 C21 -90.61(17) . . . . ?
N2 S2 C16 C17 88.04(17) . . . . ?
N1 S1 C5 C6 -108.25(16) . . . . ?
N1 S1 C5 C10 75.60(18) . . . . ?
N3 S3 C27 C28 -56.77(19) . . . . ?
N3 S3 C27 C32 127.31(17) . . . . ?
C16 S2 N2 C12 -122.61(17) . . . . ?
C16 C21 C20 C19 0.1(3) . . . . ?
C16 C17 C18 C19 -0.2(3) . . . . ?
C21 C16 C17 C18 0.6(3) . . . . ?
C21 C20 C19 C18 0.3(3) . . . . ?
C21 C20 C19 C22 -180.0(2) . . . . ?
C20 C19 C18 C17 -0.3(3) . . . . ?
C27 S3 N3 C23 115.25(17) . . . . ?
C27 C28 C29 C30 1.4(3) . . . . ?
C27 C32 C31 C30 1.4(3) . . . . ?
C17 C16 C21 C20 -0.5(3) . . . . ?
C26 Si3 O7 C23 -174.21(16) . . . . ?
C28 C27 C32 C31 -0.9(3) . . . . ?
C32 C27 C28 C29 -0.5(3) . . . . ?
C14 Si2 O4 C12 71.70(17) . . . . ?
C5 S1 N1 C1 86.52(18) . . . . ?
C5 C6 C7 C8 1.3(3) . . . . ?
C5 C10 C9 C8 0.3(3) . . . . ?
C25 Si3 O7 C23 -57.56(17) . . . . ?
C31 C30 C29 C28 -1.0(3) . . . . ?
C13 Si2 O4 C12 -53.67(17) . . . . ?
C24 Si3 O7 C23 68.71(18) . . . . ?
C29 C30 C31 C32 -0.5(3) . . . . ?
C9 C8 C7 C6 -3.4(3) . . . . ?
C9 C10 C5 S1 173.62(15) . . . . ?
C9 C10 C5 C6 -2.5(3) . . . . ?
C7 C6 C5 S1 -174.47(15) . . . . ?
C7 C6 C5 C10 1.7(3) . . . . ?
C7 C8 C9 C10 2.5(3) . . . . ?
C11 C8 C9 C10 -174.17(19) . . . . ?
C11 C8 C7 C6 173.35(19) . . . . ?
C33 C30 C31 C32 177.71(19) . . . . ?
C33 C30 C29 C28 -179.1(2) . . . . ?
C15 Si2 O4 C12 -171.94(16) . . . . ?
C22 C19 C18 C17 180.0(2) . . . . ?
C2 Si1 O1 C1 44.59(19) . . . . ?
C4 Si1 O1 C1 -80.20(18) . . . . ?
C3 Si1 O1 C1 163.53(19) . . . . ?
